data_4123219
loop_
_publ_author_name
'Ito, Satoru'
'Hiroto, Satoru'
'Lee, Sangsu'
'Son, Minjung'
'Hisaki, Ichiro'
'Yoshida, Takuya'
'Kim, Dongho'
'Kobayashi, Nagao'
'Shinokubo, Hiroshi'

_publ_section_title
;
 Synthesis of Highly Twisted and Fully \p-Conjugated Porphyrinic
 Oligomers.
;
_journal_issue 1
_journal_name_full 'Journal of the American Chemical Society'
_journal_page_first 142
_journal_page_last 145
_journal_paper_doi 10.1021/ja511905f
_journal_volume 137
_journal_year 2015
_chemical_formula_sum 'C154 H158 Cl3 N10 Ni2'
_chemical_formula_weight 2372.67
_chemical_name_systematic
; 
 ? 
;
_space_group_IT_number 20
_symmetry_cell_setting orthorhombic
_symmetry_Int_Tables_number 20
_symmetry_space_group_name_Hall 'C 2c 2'
_symmetry_space_group_name_H-M 'C 2 2 21'
_atom_sites_solution_hydrogens geom
_atom_sites_solution_primary direct
_atom_sites_solution_secondary difmap
_audit_creation_method SHELXL-97
_cell_angle_alpha 90.00
_cell_angle_beta 90.00
_cell_angle_gamma 90.00
_cell_formula_units_Z 4
_cell_length_a 18.425(5)
_cell_length_b 27.789(7)
_cell_length_c 26.139(7)
_cell_measurement_reflns_used 20812
_cell_measurement_temperature 103(2)
_cell_measurement_theta_max 27.39
_cell_measurement_theta_min 3.03
_cell_volume 13383(6)
_computing_cell_refinement CrystalClear
_computing_data_collection 'CrystalClear (Rigaku Inc., 2008)'
_computing_data_reduction CrystalClear
_computing_molecular_graphics 'CrystalStructure 4.0'
_computing_publication_material 'CrystalStructure 4.0 (Rigaku, 2010)'
_computing_structure_refinement 'SHELXL97 (Sheldrick, 2008)'
_computing_structure_solution SIR97
_diffrn_ambient_temperature 103(2)
_diffrn_detector_area_resol_mean 7.111
_diffrn_measured_fraction_theta_full 0.986
_diffrn_measured_fraction_theta_max 0.986
_diffrn_measurement_device_type 'Rigaku Saturn724'
_diffrn_measurement_method \w
_diffrn_radiation_monochromator graphite
_diffrn_radiation_source 'fine-focus sealed tube'
_diffrn_radiation_type MoK\a
_diffrn_radiation_wavelength 0.71075
_diffrn_reflns_av_R_equivalents 0.0393
_diffrn_reflns_av_sigmaI/netI 0.0374
_diffrn_reflns_limit_h_max 23
_diffrn_reflns_limit_h_min -23
_diffrn_reflns_limit_k_max 36
_diffrn_reflns_limit_k_min -35
_diffrn_reflns_limit_l_max 33
_diffrn_reflns_limit_l_min -33
_diffrn_reflns_number 52190
_diffrn_reflns_theta_full 27.47
_diffrn_reflns_theta_max 27.47
_diffrn_reflns_theta_min 3.03
_exptl_absorpt_coefficient_mu 0.396
_exptl_absorpt_correction_T_max 0.960
_exptl_absorpt_correction_T_min 0.815
_exptl_absorpt_correction_type multi-scan
_exptl_absorpt_process_details 'REQAB (Rigaku, 1998)'
_exptl_crystal_colour red
_exptl_crystal_density_diffrn 1.178
_exptl_crystal_density_method 'not measured'
_exptl_crystal_description prism
_exptl_crystal_F_000 5036
_exptl_crystal_size_max 0.44
_exptl_crystal_size_mid 0.44
_exptl_crystal_size_min 0.10
_refine_diff_density_max 0.903
_refine_diff_density_min -0.541
_refine_diff_density_rms 0.067
_refine_ls_abs_structure_details 'Flack H D (1983), Acta Cryst. A39, 876-881'
_refine_ls_abs_structure_Flack 0.377(11)
_refine_ls_extinction_method none
_refine_ls_goodness_of_fit_ref 1.070
_refine_ls_hydrogen_treatment constr
_refine_ls_matrix_type full
_refine_ls_number_parameters 852
_refine_ls_number_reflns 15101
_refine_ls_number_restraints 708
_refine_ls_restrained_S_all 1.055
_refine_ls_R_factor_all 0.0645
_refine_ls_R_factor_gt 0.0572
_refine_ls_shift/su_max 0.001
_refine_ls_shift/su_mean 0.000
_refine_ls_structure_factor_coef Fsqd
_refine_ls_weighting_details 'calc w=1/[\s^2^(Fo^2^)+(0.0865P)^2^+15.5127P] where P=(Fo^2^+2Fc^2^)/3'
_refine_ls_weighting_scheme calc
_refine_ls_wR_factor_gt 0.1465
_refine_ls_wR_factor_ref 0.1566
_reflns_number_gt 13617
_reflns_number_total 15101
_reflns_threshold_expression >2sigma(I)
_cod_data_source_file ja511905f_si_005.cif
_cod_data_source_block shelxl
_cod_depositor_comments 'Adding full bibliography for 4123219--4123222.cif.'
_cod_database_code 4123219

loop_
_symmetry_equiv_pos_as_xyz
'x, y, z'
'x, -y, -z'
'-x, y, -z+1/2'
'-x, -y, z+1/2'
'x+1/2, y+1/2, z'
'x+1/2, -y+1/2, -z'
'-x+1/2, y+1/2, -z+1/2'
'-x+1/2, -y+1/2, z+1/2'

loop_
_atom_site_label
_atom_site_type_symbol
_atom_site_fract_x
_atom_site_fract_y
_atom_site_fract_z
_atom_site_U_iso_or_equiv
_atom_site_adp_type
_atom_site_occupancy
_atom_site_symmetry_multiplicity
_atom_site_calc_flag
_atom_site_refinement_flags
_atom_site_disorder_assembly
_atom_site_disorder_group
C1 C 0.46187(14) 0.20933(10) 0.71732(10) 0.0233(5) Uani 1 1 d U . .
C2 C 0.42000(14) 0.22268(10) 0.67156(10) 0.0243(5) Uani 1 1 d U . .
C3 C 0.43468(14) 0.26155(10) 0.63998(10) 0.0260(5) Uani 1 1 d U . .
C4 C 0.40950(15) 0.26179(10) 0.58904(10) 0.0272(5) Uani 1 1 d U . .
C5 C 0.43935(17) 0.29136(12) 0.54872(12) 0.0356(6) Uani 1 1 d U . .
H1 H 0.4733 0.3168 0.5528 0.043 Uiso 1 1 calc R . .
C6 C 0.41028(17) 0.27621(13) 0.50408(11) 0.0368(7) Uani 1 1 d U . .
H2 H 0.4216 0.2880 0.4709 0.044 Uiso 1 1 calc R . .
C7 C 0.35865(15) 0.23863(11) 0.51621(11) 0.0299(6) Uani 1 1 d U . .
C8 C 0.30917(16) 0.21814(11) 0.48217(10) 0.0299(5) Uani 1 1 d U . .
C9 C 0.24859(15) 0.19359(11) 0.49994(10) 0.0300(6) Uani 1 1 d U . .
C10 C 0.18507(16) 0.18286(13) 0.46948(11) 0.0371(6) Uani 1 1 d U . .
H3 H 0.1798 0.1876 0.4337 0.044 Uiso 1 1 calc R . .
C11 C 0.13436(16) 0.16465(13) 0.50202(12) 0.0368(7) Uani 1 1 d U . .
H4 H 0.0862 0.1556 0.4933 0.044 Uiso 1 1 calc R . .
C12 C 0.16681(15) 0.16150(11) 0.55212(11) 0.0299(6) Uani 1 1 d U . .
C13 C 0.13669(15) 0.13735(11) 0.59413(10) 0.0300(6) Uani 1 1 d U . .
C14 C 0.17868(15) 0.12389(11) 0.63569(11) 0.0288(6) Uani 1 1 d U . .
C15 C 0.15811(17) 0.08896(12) 0.67364(12) 0.0348(6) Uani 1 1 d U . .
H5 H 0.1107 0.0767 0.6794 0.042 Uiso 1 1 calc R . .
C16 C 0.21912(17) 0.07674(11) 0.69976(12) 0.0342(6) Uani 1 1 d U . .
H6 H 0.2227 0.0534 0.7261 0.041 Uiso 1 1 calc R . .
C17 C 0.27745(16) 0.10599(10) 0.67988(11) 0.0278(5) Uani 1 1 d U . .
C18 C 0.34787(16) 0.10636(10) 0.69968(11) 0.0294(6) Uani 1 1 d U . .
C19 C 0.39320(15) 0.14545(10) 0.69032(10) 0.0257(5) Uani 1 1 d U . .
C20 C 0.45554(15) 0.15881(10) 0.72166(10) 0.0263(5) Uani 1 1 d U . .
C21 C 0.48867(16) 0.29983(10) 0.65457(10) 0.0276(5) Uani 1 1 d U . .
C22 C 0.56362(16) 0.29039(11) 0.65117(11) 0.0309(6) Uani 1 1 d U . .
C23 C 0.61286(17) 0.32762(12) 0.66078(11) 0.0367(7) Uani 1 1 d U . .
H7 H 0.6634 0.3208 0.6596 0.044 Uiso 1 1 calc R . .
C24 C 0.5904(2) 0.37434(12) 0.67209(13) 0.0416(7) Uani 1 1 d U . .
C25 C 0.5156(2) 0.38247(12) 0.67557(14) 0.0456(8) Uani 1 1 d U . .
H8 H 0.4989 0.4139 0.6838 0.055 Uiso 1 1 calc R . .
C26 C 0.46414(18) 0.34573(11) 0.66737(12) 0.0353(6) Uani 1 1 d U . .
C27 C 0.3839(2) 0.35639(14) 0.6713(2) 0.0613(12) Uani 1 1 d U . .
H9 H 0.3591 0.3443 0.6407 0.092 Uiso 1 1 calc R . .
H10 H 0.3765 0.3912 0.6740 0.092 Uiso 1 1 calc R . .
H11 H 0.3639 0.3405 0.7017 0.092 Uiso 1 1 calc R . .
C28 C 0.59272(17) 0.24198(12) 0.63570(14) 0.0396(7) Uani 1 1 d U . .
H12 H 0.5724 0.2171 0.6581 0.059 Uiso 1 1 calc R . .
H13 H 0.6457 0.2420 0.6387 0.059 Uiso 1 1 calc R . .
H14 H 0.5790 0.2352 0.6002 0.059 Uiso 1 1 calc R . .
C29 C 0.6451(3) 0.41633(16) 0.67610(16) 0.0585(11) Uani 1 1 d U . .
C30 C 0.7145(3) 0.4005(2) 0.7016(3) 0.0894(18) Uani 1 1 d U . .
H15 H 0.7366 0.3744 0.6818 0.134 Uiso 1 1 calc R . .
H16 H 0.7039 0.3891 0.7363 0.134 Uiso 1 1 calc R . .
H17 H 0.7482 0.4278 0.7034 0.134 Uiso 1 1 calc R . .
C31 C 0.6140(4) 0.45727(19) 0.7084(3) 0.117(3) Uani 1 1 d U . .
H18 H 0.5801 0.4441 0.7336 0.175 Uiso 1 1 calc R . .
H19 H 0.5884 0.4800 0.6861 0.175 Uiso 1 1 calc R . .
H20 H 0.6536 0.4740 0.7260 0.175 Uiso 1 1 calc R . .
C32 C 0.6587(5) 0.4348(3) 0.6229(2) 0.152(4) Uani 1 1 d U . .
H21 H 0.6799 0.4671 0.6247 0.227 Uiso 1 1 calc R . .
H22 H 0.6127 0.4362 0.6041 0.227 Uiso 1 1 calc R . .
H23 H 0.6923 0.4132 0.6051 0.227 Uiso 1 1 calc R . .
C33 C 0.31715(16) 0.22680(12) 0.42543(11) 0.0328(6) Uani 1 1 d U . .
C34 C 0.28842(15) 0.26882(11) 0.40301(11) 0.0316(6) Uani 1 1 d U . .
C35 C 0.29397(16) 0.27512(11) 0.35015(11) 0.0325(6) Uani 1 1 d U . .
H24 H 0.2743 0.3035 0.3354 0.039 Uiso 1 1 calc R . .
C36 C 0.32716(16) 0.24147(12) 0.31814(11) 0.0345(6) Uani 1 1 d U . .
C37 C 0.35586(18) 0.20053(13) 0.34136(11) 0.0363(7) Uani 1 1 d U . .
H25 H 0.3791 0.1771 0.3205 0.044 Uiso 1 1 calc R . .
C38 C 0.35172(16) 0.19239(13) 0.39474(12) 0.0393(7) Uani 1 1 d U . .
C39 C 0.25078(19) 0.30635(13) 0.43561(12) 0.0402(7) Uani 1 1 d U . .
H26 H 0.2868 0.3233 0.4565 0.060 Uiso 1 1 calc R . .
H27 H 0.2154 0.2906 0.4580 0.060 Uiso 1 1 calc R . .
H28 H 0.2258 0.3294 0.4134 0.060 Uiso 1 1 calc R . .
C40 C 0.3832(2) 0.14688(15) 0.41716(13) 0.0515(9) Uani 1 1 d U . .
H29 H 0.4195 0.1552 0.4431 0.077 Uiso 1 1 calc R . .
H30 H 0.4061 0.1280 0.3900 0.077 Uiso 1 1 calc R . .
H31 H 0.3443 0.1280 0.4330 0.077 Uiso 1 1 calc R . .
C41 C 0.3289(2) 0.24974(14) 0.25972(12) 0.0433(8) Uani 1 1 d U . .
C42 C 0.3614(3) 0.29925(17) 0.24836(16) 0.0623(11) Uani 1 1 d U . .
H32 H 0.4110 0.3007 0.2618 0.093 Uiso 1 1 calc R . .
H33 H 0.3318 0.3242 0.2647 0.093 Uiso 1 1 calc R . .
H34 H 0.3622 0.3045 0.2113 0.093 Uiso 1 1 calc R . .
C43 C 0.2492(2) 0.25030(18) 0.23990(14) 0.0593(11) Uani 1 1 d U . .
H35 H 0.2491 0.2558 0.2029 0.089 Uiso 1 1 calc R . .
H36 H 0.2223 0.2761 0.2570 0.089 Uiso 1 1 calc R . .
H37 H 0.2262 0.2193 0.2474 0.089 Uiso 1 1 calc R . .
C44 C 0.3713(3) 0.21273(19) 0.23158(15) 0.0686(13) Uani 1 1 d U . .
H38 H 0.3683 0.2190 0.1947 0.103 Uiso 1 1 calc R . .
H39 H 0.3515 0.1808 0.2390 0.103 Uiso 1 1 calc R . .
H40 H 0.4222 0.2141 0.2425 0.103 Uiso 1 1 calc R . .
C45 C 0.06231(16) 0.11543(11) 0.59062(11) 0.0309(6) Uani 1 1 d U . .
C46 C 0.00031(16) 0.13898(12) 0.60866(12) 0.0344(6) Uani 1 1 d U . .
C47 C -0.06600(16) 0.11323(13) 0.61132(13) 0.0398(7) Uani 1 1 d U . .
H41 H -0.1083 0.1294 0.6230 0.048 Uiso 1 1 calc R . .
C48 C -0.07091(18) 0.06559(13) 0.59752(15) 0.0448(8) Uani 1 1 d U . .
C49 C -0.00933(19) 0.04395(14) 0.57678(15) 0.0459(8) Uani 1 1 d U . .
H42 H -0.0126 0.0117 0.5649 0.055 Uiso 1 1 calc R . .
C50 C 0.05703(18) 0.06787(12) 0.57278(14) 0.0389(7) Uani 1 1 d U . .
C51 C 0.00320(19) 0.19086(13) 0.62636(14) 0.0438(8) Uani 1 1 d U . .
H43 H 0.0297 0.1928 0.6588 0.066 Uiso 1 1 calc R . .
H44 H -0.0463 0.2030 0.6312 0.066 Uiso 1 1 calc R . .
H45 H 0.0280 0.2104 0.6005 0.066 Uiso 1 1 calc R . .
C52 C 0.1229(2) 0.04267(15) 0.55121(18) 0.0551(10) Uani 1 1 d U . .
H46 H 0.1131 0.0081 0.5485 0.083 Uiso 1 1 calc R . .
H47 H 0.1645 0.0479 0.5739 0.083 Uiso 1 1 calc R . .
H48 H 0.1339 0.0557 0.5172 0.083 Uiso 1 1 calc R . .
C53 C -0.1416(2) 0.03619(16) 0.6057(2) 0.0574(10) Uani 1 1 d U . .
C54 C -0.2024(3) 0.0573(2) 0.5719(2) 0.0830(16) Uani 1 1 d U . .
H49 H -0.2468 0.0383 0.5763 0.125 Uiso 1 1 calc R . .
H50 H -0.1873 0.0563 0.5359 0.125 Uiso 1 1 calc R . .
H51 H -0.2117 0.0907 0.5819 0.125 Uiso 1 1 calc R . .
C55 C -0.1336(3) -0.0173(2) 0.5868(3) 0.099(2) Uani 1 1 d U . .
H52 H -0.0923 -0.0325 0.6041 0.148 Uiso 1 1 calc R . .
H53 H -0.1255 -0.0177 0.5498 0.148 Uiso 1 1 calc R . .
H54 H -0.1781 -0.0352 0.5948 0.148 Uiso 1 1 calc R . .
C56 C -0.1605(5) 0.0362(4) 0.6611(3) 0.153(4) Uani 1 1 d U . .
H55 H -0.1685 0.0693 0.6726 0.229 Uiso 1 1 calc R . .
H56 H -0.1206 0.0219 0.6807 0.229 Uiso 1 1 calc R . .
H57 H -0.2048 0.0173 0.6665 0.229 Uiso 1 1 calc R . .
C57 C 0.36788(15) 0.06628(10) 0.73597(11) 0.0287(6) Uani 1 1 d U . .
C58 C 0.38362(18) 0.02058(11) 0.71620(12) 0.0353(6) Uani 1 1 d U . .
C59 C 0.39383(19) -0.01772(11) 0.74935(14) 0.0404(7) Uani 1 1 d U . .
H58 H 0.4039 -0.0486 0.7353 0.048 Uiso 1 1 calc R . .
C60 C 0.39004(19) -0.01297(12) 0.80238(14) 0.0421(8) Uani 1 1 d U . .
C61 C 0.3759(2) 0.03240(12) 0.82134(13) 0.0421(7) Uani 1 1 d U . .
H59 H 0.3750 0.0370 0.8574 0.051 Uiso 1 1 calc R . .
C62 C 0.36291(19) 0.07212(11) 0.78936(12) 0.0381(7) Uani 1 1 d U . .
C63 C 0.3876(3) 0.01287(14) 0.65869(15) 0.0546(10) Uani 1 1 d U . .
H60 H 0.4245 0.0342 0.6441 0.082 Uiso 1 1 calc R . .
H61 H 0.3403 0.0201 0.6433 0.082 Uiso 1 1 calc R . .
H62 H 0.4006 -0.0207 0.6516 0.082 Uiso 1 1 calc R . .
C64 C 0.3433(3) 0.11973(14) 0.81284(14) 0.0586(11) Uani 1 1 d U . .
H63 H 0.3167 0.1143 0.8448 0.088 Uiso 1 1 calc R . .
H64 H 0.3128 0.1380 0.7890 0.088 Uiso 1 1 calc R . .
H65 H 0.3877 0.1380 0.8200 0.088 Uiso 1 1 calc R . .
C65 C 0.3952(2) -0.05725(13) 0.83832(17) 0.0492(9) Uani 1 1 d U . .
C66 C 0.4523(2) -0.09351(14) 0.8190(2) 0.0606(11) Uani 1 1 d U . .
H66 H 0.5006 -0.0787 0.8204 0.091 Uiso 1 1 calc R . .
H67 H 0.4411 -0.1026 0.7837 0.091 Uiso 1 1 calc R . .
H68 H 0.4516 -0.1223 0.8407 0.091 Uiso 1 1 calc R . .
C67 C 0.3208(2) -0.08227(16) 0.8375(2) 0.0705(14) Uani 1 1 d U . .
H69 H 0.3232 -0.1120 0.8576 0.106 Uiso 1 1 calc R . .
H70 H 0.3077 -0.0900 0.8021 0.106 Uiso 1 1 calc R . .
H71 H 0.2842 -0.0608 0.8521 0.106 Uiso 1 1 calc R . .
C68 C 0.4161(3) -0.04349(17) 0.89267(18) 0.0736(14) Uani 1 1 d U . .
H72 H 0.3775 -0.0238 0.9078 0.110 Uiso 1 1 calc R . .
H73 H 0.4614 -0.0251 0.8921 0.110 Uiso 1 1 calc R . .
H74 H 0.4228 -0.0727 0.9131 0.110 Uiso 1 1 calc R . .
N1 N 0.37610(11) 0.18392(8) 0.65834(8) 0.0233(4) Uani 1 1 d U . .
N2 N 0.35937(13) 0.22990(9) 0.56872(9) 0.0281(5) Uani 1 1 d U . .
N3 N 0.23681(12) 0.18017(9) 0.55032(8) 0.0276(4) Uani 1 1 d U . .
N4 N 0.25195(12) 0.13551(9) 0.64177(9) 0.0272(5) Uani 1 1 d U . .
N5 N 0.5000 0.23684(12) 0.7500 0.0231(6) Uani 1 2 d SU . .
N6 N 0.5000 0.13121(12) 0.7500 0.0271(7) Uani 1 2 d SU . .
Ni1 Ni 0.305712(17) 0.182505(12) 0.604842(12) 0.02430(9) Uani 1 1 d . . .
Cl1 Cl 0.32368(13) 0.07470(9) 0.53612(9) 0.0532(5) Uani 0.50 1 d PU . 1
C69 C 0.4223(4) 0.0000 0.5000 0.104(3) Uani 1 2 d SU . .
C70 C 0.3492(4) 0.0194(3) 0.5108(3) 0.0423(15) Uani 0.50 1 d PU . 1
C71 C 0.2960(4) 0.0142(3) 0.4989(5) 0.065(3) Uani 0.50 1 d PU . .
C72 C 0.4414(5) 0.0364(4) 0.5182(5) 0.078(3) Uani 0.50 1 d PU . 2
C73 C 0.3879(4) 0.0697(3) 0.5292(3) 0.0527(18) Uani 0.50 1 d PU . 2
C74 C 0.3149(7) 0.0568(4) 0.5191(6) 0.086(4) Uani 0.50 1 d PU . 2
C75 C 0.5455(5) 0.1806(2) 0.5058(4) 0.160(6) Uani 0.727(5) 1 d PGU A 1
H75 H 0.5243 0.2102 0.4955 0.192 Uiso 0.727(5) 1 calc PR A 1
C76 C 0.6072(5) 0.1635(3) 0.4813(3) 0.110(4) Uani 0.727(5) 1 d PGU A 1
C77 C 0.6381(3) 0.1201(3) 0.4964(3) 0.097(3) Uani 0.727(5) 1 d PGU A 1
H76 H 0.6803 0.1085 0.4796 0.116 Uiso 0.727(5) 1 calc PR A 1
C78 C 0.6073(3) 0.0939(2) 0.5361(3) 0.082(2) Uani 0.727(5) 1 d PGU A 1
H77 H 0.6284 0.0643 0.5465 0.099 Uiso 0.727(5) 1 calc PR A 1
C79 C 0.5455(3) 0.1110(3) 0.5607(2) 0.137(5) Uani 0.727(5) 1 d PGU A 1
H78 H 0.5244 0.0930 0.5878 0.164 Uiso 0.727(5) 1 calc PR A 1
C80 C 0.5146(3) 0.1543(3) 0.5455(3) 0.127(5) Uani 0.727(5) 1 d PGU A 1
H79 H 0.4724 0.1660 0.5623 0.152 Uiso 0.727(5) 1 calc PR A 1
Cl2 Cl 0.6448(4) 0.19909(15) 0.43456(15) 0.201(3) Uani 0.727(5) 1 d PU A 1
Cl3 Cl 0.6489(5) 0.0689(3) 0.5219(3) 0.120(3) Uani 0.273(5) 1 d PU A 3
C84 C 0.6495(8) 0.1260(4) 0.4909(4) 0.064(5) Uani 0.273(5) 1 d PGU A 3
C89 C 0.7069(6) 0.1368(3) 0.4585(4) 0.060(4) Uani 0.273(5) 1 d PGU A 3
H80 H 0.7458 0.1146 0.4545 0.072 Uiso 0.273(5) 1 calc PR A 3
C85 C 0.7075(5) 0.1800(4) 0.4317(4) 0.049(3) Uani 0.273(5) 1 d PGU A 3
H81 H 0.7468 0.1874 0.4095 0.059 Uiso 0.273(5) 1 calc PR A 3
C86 C 0.6506(7) 0.2124(3) 0.4374(5) 0.079(7) Uani 0.273(5) 1 d PGU A 3
H82 H 0.6510 0.2420 0.4192 0.094 Uiso 0.273(5) 1 calc PR A 3
C87 C 0.5932(6) 0.2016(5) 0.4699(6) 0.081(6) Uani 0.273(5) 1 d PGU A 3
H83 H 0.5543 0.2238 0.4738 0.097 Uiso 0.273(5) 1 calc PR A 3
C88 C 0.5926(6) 0.1584(6) 0.4967(5) 0.068(5) Uani 0.273(5) 1 d PGU A 3
H84 H 0.5533 0.1510 0.5189 0.082 Uiso 0.273(5) 1 calc PR A 3

loop_
_atom_site_aniso_label
_atom_site_aniso_U_11
_atom_site_aniso_U_22
_atom_site_aniso_U_33
_atom_site_aniso_U_23
_atom_site_aniso_U_13
_atom_site_aniso_U_12
C1 0.0274(12) 0.0266(13) 0.0160(11) -0.0003(9) 0.0006(10) 0.0030(9)
C2 0.0271(12) 0.0278(12) 0.0180(11) 0.0001(10) -0.0010(10) -0.0008(10)
C3 0.0272(12) 0.0314(13) 0.0194(12) 0.0016(10) 0.0004(10) -0.0004(10)
C4 0.0286(12) 0.0319(13) 0.0210(12) 0.0064(10) -0.0002(10) -0.0036(10)
C5 0.0371(15) 0.0443(17) 0.0255(14) 0.0093(13) -0.0018(12) -0.0088(13)
C6 0.0354(14) 0.0527(19) 0.0223(13) 0.0100(13) -0.0014(12) -0.0079(13)
C7 0.0284(12) 0.0422(16) 0.0191(12) 0.0026(11) -0.0018(10) -0.0015(11)
C8 0.0322(13) 0.0390(14) 0.0184(12) 0.0002(10) -0.0015(11) 0.0023(12)
C9 0.0304(13) 0.0411(16) 0.0186(12) 0.0002(11) -0.0053(10) 0.0011(11)
C10 0.0367(14) 0.0523(17) 0.0222(13) 0.0038(13) -0.0059(11) -0.0025(15)
C11 0.0297(13) 0.0533(18) 0.0275(14) 0.0032(13) -0.0056(11) -0.0053(12)
C12 0.0263(12) 0.0393(15) 0.0239(13) 0.0010(11) -0.0026(10) -0.0031(11)
C13 0.0283(12) 0.0388(15) 0.0229(13) -0.0032(11) -0.0006(10) -0.0014(11)
C14 0.0286(13) 0.0349(14) 0.0229(13) -0.0015(11) -0.0003(10) -0.0055(10)
C15 0.0356(15) 0.0400(16) 0.0288(15) 0.0019(12) -0.0005(12) -0.0085(12)
C16 0.0404(15) 0.0330(15) 0.0291(14) 0.0040(12) -0.0065(12) -0.0102(12)
C17 0.0358(13) 0.0250(12) 0.0225(13) 0.0019(10) -0.0009(11) -0.0024(10)
C18 0.0378(14) 0.0275(13) 0.0229(13) -0.0033(11) -0.0029(11) -0.0005(11)
C19 0.0309(12) 0.0290(13) 0.0173(11) -0.0022(10) -0.0040(10) -0.0010(10)
C20 0.0329(13) 0.0277(13) 0.0183(12) 0.0010(10) -0.0019(10) -0.0020(10)
C21 0.0350(14) 0.0286(13) 0.0190(12) 0.0032(10) 0.0002(10) -0.0045(11)
C22 0.0356(14) 0.0357(15) 0.0215(13) 0.0065(11) 0.0018(11) -0.0033(11)
C23 0.0364(14) 0.0472(18) 0.0264(14) 0.0039(12) -0.0001(12) -0.0128(13)
C24 0.0551(19) 0.0400(17) 0.0297(15) 0.0046(13) -0.0046(14) -0.0179(15)
C25 0.060(2) 0.0307(15) 0.046(2) -0.0036(14) 0.0054(16) -0.0099(14)
C26 0.0432(16) 0.0299(15) 0.0329(15) 0.0016(12) 0.0026(13) -0.0031(12)
C27 0.052(2) 0.0366(19) 0.095(3) -0.016(2) 0.014(2) 0.0031(16)
C28 0.0320(14) 0.0409(17) 0.0459(19) 0.0012(14) 0.0051(13) 0.0016(12)
C29 0.074(3) 0.057(2) 0.044(2) 0.0071(18) -0.0078(19) -0.037(2)
C30 0.064(3) 0.084(4) 0.120(5) -0.024(3) -0.012(3) -0.039(3)
C31 0.131(6) 0.046(3) 0.173(7) -0.017(4) -0.024(5) -0.044(3)
C32 0.195(8) 0.187(8) 0.074(4) 0.057(4) -0.035(4) -0.160(7)
C33 0.0329(14) 0.0446(16) 0.0209(13) 0.0020(12) -0.0035(11) -0.0017(12)
C34 0.0323(13) 0.0383(15) 0.0242(13) 0.0036(12) -0.0040(11) -0.0029(11)
C35 0.0331(14) 0.0413(16) 0.0230(13) 0.0070(12) -0.0043(11) -0.0037(12)
C36 0.0345(14) 0.0477(17) 0.0214(13) 0.0060(12) -0.0033(11) -0.0058(12)
C37 0.0426(16) 0.0464(17) 0.0199(13) 0.0011(12) -0.0001(12) 0.0025(13)
C38 0.0382(15) 0.056(2) 0.0236(13) 0.0028(14) -0.0013(12) 0.0030(13)
C39 0.0486(17) 0.0474(19) 0.0246(14) 0.0041(13) -0.0038(13) 0.0015(14)
C40 0.068(2) 0.059(2) 0.0270(15) 0.0049(16) 0.0026(16) 0.0222(19)
C41 0.0528(19) 0.058(2) 0.0187(14) 0.0083(14) 0.0002(13) -0.0028(16)
C42 0.079(3) 0.075(3) 0.0334(18) 0.0174(19) 0.0051(19) -0.009(2)
C43 0.060(2) 0.087(3) 0.0305(18) 0.0091(19) -0.0104(17) 0.001(2)
C44 0.089(3) 0.090(3) 0.0275(17) 0.007(2) 0.007(2) 0.026(3)
C45 0.0287(13) 0.0407(15) 0.0232(13) -0.0010(11) -0.0023(10) -0.0022(11)
C46 0.0308(13) 0.0435(16) 0.0291(14) 0.0018(13) -0.0015(12) -0.0015(12)
C47 0.0271(13) 0.0507(18) 0.0416(18) 0.0066(15) 0.0012(13) 0.0001(12)
C48 0.0352(15) 0.0517(19) 0.047(2) 0.0072(16) -0.0034(15) -0.0054(14)
C49 0.0389(17) 0.0440(18) 0.055(2) -0.0062(17) -0.0065(15) -0.0069(14)
C50 0.0396(16) 0.0389(17) 0.0381(17) -0.0071(13) -0.0025(13) -0.0047(13)
C51 0.0376(15) 0.051(2) 0.0425(18) -0.0054(16) -0.0020(13) 0.0052(14)
C52 0.049(2) 0.050(2) 0.066(3) -0.024(2) 0.0021(19) -0.0022(16)
C53 0.0384(17) 0.063(2) 0.071(3) 0.014(2) -0.0024(19) -0.0135(16)
C54 0.049(2) 0.096(4) 0.104(4) 0.002(3) -0.009(3) -0.020(3)
C55 0.076(4) 0.080(4) 0.140(6) 0.002(4) -0.008(4) -0.030(3)
C56 0.146(7) 0.237(10) 0.076(4) 0.001(5) 0.022(4) -0.140(7)
C57 0.0351(13) 0.0259(13) 0.0250(13) 0.0024(10) -0.0062(11) -0.0046(10)
C58 0.0431(16) 0.0290(14) 0.0338(15) -0.0005(12) -0.0065(13) 0.0001(12)
C59 0.0469(17) 0.0282(14) 0.0461(18) 0.0037(14) -0.0068(15) 0.0022(12)
C60 0.0436(17) 0.0349(16) 0.0478(19) 0.0142(14) -0.0101(15) -0.0050(13)
C61 0.062(2) 0.0367(16) 0.0280(15) 0.0092(13) -0.0030(14) -0.0052(15)
C62 0.0542(18) 0.0311(15) 0.0289(15) 0.0070(12) -0.0051(14) -0.0024(13)
C63 0.086(3) 0.0381(19) 0.0395(19) -0.0078(15) -0.0076(19) 0.0139(18)
C64 0.110(4) 0.0382(18) 0.0277(16) 0.0036(14) 0.011(2) 0.002(2)
C65 0.0482(19) 0.0379(18) 0.062(2) 0.0200(17) -0.0075(17) -0.0037(14)
C66 0.050(2) 0.043(2) 0.089(3) 0.024(2) -0.009(2) 0.0004(16)
C67 0.049(2) 0.050(2) 0.112(4) 0.039(3) 0.004(2) -0.0044(17)
C68 0.113(4) 0.058(2) 0.050(2) 0.031(2) -0.019(3) -0.004(2)
N1 0.0279(10) 0.0239(10) 0.0182(9) -0.0001(9) -0.0016(8) -0.0024(9)
N2 0.0286(11) 0.0385(13) 0.0171(10) -0.0012(9) -0.0039(9) 0.0013(9)
N3 0.0278(10) 0.0358(12) 0.0191(10) 0.0011(10) -0.0012(8) -0.0004(10)
N4 0.0274(11) 0.0339(12) 0.0203(10) -0.0016(9) -0.0031(9) -0.0001(9)
N5 0.0278(15) 0.0274(15) 0.0139(13) 0.000 0.0007(11) 0.000
N6 0.0344(16) 0.0265(16) 0.0203(15) 0.000 -0.0081(13) 0.000
Ni1 0.02662(15) 0.02963(16) 0.01666(15) 0.00113(13) -0.00155(12) -0.00139(13)
Cl1 0.0587(12) 0.0531(13) 0.0478(11) -0.0040(9) 0.0028(9) -0.0064(10)
C69 0.039(4) 0.171(11) 0.103(7) 0.017(7) 0.000 0.000
C70 0.054(4) 0.043(3) 0.030(3) 0.000(3) 0.001(3) -0.002(3)
C71 0.032(3) 0.056(5) 0.107(7) -0.017(7) -0.007(5) 0.004(3)
C72 0.048(5) 0.086(7) 0.099(8) -0.009(6) -0.005(5) -0.007(5)
C73 0.049(4) 0.053(4) 0.056(5) 0.004(4) -0.011(3) -0.005(3)
C74 0.072(7) 0.060(7) 0.126(11) -0.031(7) 0.000(7) 0.002(6)
C75 0.128(9) 0.170(11) 0.182(11) -0.123(9) -0.075(8) 0.091(8)
C76 0.136(8) 0.105(7) 0.087(6) -0.042(6) -0.063(6) 0.039(6)
C77 0.107(7) 0.080(6) 0.103(8) -0.027(6) -0.038(7) 0.030(6)
C78 0.076(5) 0.088(5) 0.083(5) -0.020(4) -0.030(4) 0.018(4)
C79 0.079(6) 0.203(12) 0.128(8) -0.103(9) -0.028(6) 0.034(7)
C80 0.090(6) 0.161(10) 0.128(8) -0.107(8) -0.025(6) 0.036(7)
Cl2 0.413(9) 0.0781(19) 0.112(3) -0.0192(16) -0.131(4) 0.028(3)
Cl3 0.131(6) 0.119(6) 0.110(5) 0.043(5) -0.035(5) -0.017(5)
C84 0.096(11) 0.052(9) 0.042(8) -0.003(8) -0.059(8) -0.004(9)
C89 0.082(10) 0.053(8) 0.045(7) -0.023(6) -0.024(7) -0.006(7)
C85 0.071(8) 0.034(6) 0.041(7) -0.007(5) -0.016(6) 0.008(6)
C86 0.060(10) 0.052(11) 0.123(18) 0.001(11) -0.029(11) 0.003(8)
C87 0.075(10) 0.104(12) 0.065(10) -0.058(10) -0.035(8) 0.034(9)
C88 0.049(8) 0.084(11) 0.072(11) -0.014(10) 0.014(8) -0.020(8)

loop_
_atom_type_symbol
_atom_type_description
_atom_type_scat_dispersion_real
_atom_type_scat_dispersion_imag
_atom_type_scat_source
C C 0.0033 0.0016 'International Tables Vol C Tables 4.2.6.8 and 6.1.1.4'
H H 0.0000 0.0000 'International Tables Vol C Tables 4.2.6.8 and 6.1.1.4'
N N 0.0061 0.0033 'International Tables Vol C Tables 4.2.6.8 and 6.1.1.4'
Ni Ni 0.3393 1.1124 'International Tables Vol C Tables 4.2.6.8 and 6.1.1.4'
Cl Cl 0.1484 0.1585 'International Tables Vol C Tables 4.2.6.8 and 6.1.1.4'

loop_
_geom_angle_atom_site_label_1
_geom_angle_atom_site_label_2
_geom_angle_atom_site_label_3
_geom_angle
_geom_angle_site_symmetry_1
_geom_angle_site_symmetry_3
N5 C1 C20 123.8(3) . .
N5 C1 C2 130.3(2) . .
C20 C1 C2 105.8(2) . .
C3 C2 N1 124.7(2) . .
C3 C2 C1 125.3(2) . .
N1 C2 C1 108.2(2) . .
C2 C3 C4 120.1(3) . .
C2 C3 C21 121.9(2) . .
C4 C3 C21 117.0(2) . .
N2 C4 C3 125.3(2) . .
N2 C4 C5 109.7(2) . .
C3 C4 C5 124.5(3) . .
C6 C5 C4 107.6(3) . .
C6 C5 H1 126.2 . .
C4 C5 H1 126.2 . .
C5 C6 C7 107.2(3) . .
C5 C6 H2 126.4 . .
C7 C6 H2 126.4 . .
N2 C7 C8 124.3(3) . .
N2 C7 C6 109.6(3) . .
C8 C7 C6 125.7(3) . .
C9 C8 C7 120.8(3) . .
C9 C8 C33 119.0(3) . .
C7 C8 C33 119.9(3) . .
N3 C9 C8 125.2(2) . .
N3 C9 C10 109.9(2) . .
C8 C9 C10 124.6(3) . .
C11 C10 C9 106.7(3) . .
C11 C10 H3 126.6 . .
C9 C10 H3 126.6 . .
C10 C11 C12 107.8(3) . .
C10 C11 H4 126.1 . .
C12 C11 H4 126.1 . .
N3 C12 C13 124.9(3) . .
N3 C12 C11 109.3(2) . .
C13 C12 C11 125.2(3) . .
C14 C13 C12 121.5(3) . .
C14 C13 C45 116.6(3) . .
C12 C13 C45 120.5(2) . .
C13 C14 N4 124.5(3) . .
C13 C14 C15 125.2(3) . .
N4 C14 C15 109.4(2) . .
C16 C15 C14 107.3(3) . .
C16 C15 H5 126.4 . .
C14 C15 H5 126.4 . .
C15 C16 C17 107.1(3) . .
C15 C16 H6 126.4 . .
C17 C16 H6 126.4 . .
N4 C17 C18 125.6(3) . .
N4 C17 C16 110.0(2) . .
C18 C17 C16 124.2(3) . .
C19 C18 C17 119.9(3) . .
C19 C18 C57 122.7(3) . .
C17 C18 C57 117.0(3) . .
C18 C19 N1 124.7(2) . .
C18 C19 C20 124.9(2) . .
N1 C19 C20 108.6(2) . .
N6 C20 C1 124.1(3) . .
N6 C20 C19 130.1(3) . .
C1 C20 C19 105.8(2) . .
C26 C21 C22 120.2(3) . .
C26 C21 C3 119.5(3) . .
C22 C21 C3 120.0(3) . .
C23 C22 C21 119.1(3) . .
C23 C22 C28 118.6(3) . .
C21 C22 C28 122.2(3) . .
C24 C23 C22 122.3(3) . .
C24 C23 H7 118.8 . .
C22 C23 H7 118.8 . .
C23 C24 C25 117.1(3) . .
C23 C24 C29 121.6(4) . .
C25 C24 C29 121.0(4) . .
C24 C25 C26 122.4(3) . .
C24 C25 H8 118.8 . .
C26 C25 H8 118.8 . .
C21 C26 C25 118.8(3) . .
C21 C26 C27 120.8(3) . .
C25 C26 C27 120.4(3) . .
C26 C27 H9 109.5 . .
C26 C27 H10 109.5 . .
H9 C27 H10 109.5 . .
C26 C27 H11 109.5 . .
H9 C27 H11 109.5 . .
H10 C27 H11 109.5 . .
C22 C28 H12 109.5 . .
C22 C28 H13 109.5 . .
H12 C28 H13 109.5 . .
C22 C28 H14 109.5 . .
H12 C28 H14 109.5 . .
H13 C28 H14 109.5 . .
C32 C29 C30 111.6(6) . .
C32 C29 C31 108.6(6) . .
C30 C29 C31 106.9(5) . .
C32 C29 C24 107.7(3) . .
C30 C29 C24 111.3(4) . .
C31 C29 C24 110.8(4) . .
C29 C30 H15 109.5 . .
C29 C30 H16 109.5 . .
H15 C30 H16 109.5 . .
C29 C30 H17 109.5 . .
H15 C30 H17 109.5 . .
H16 C30 H17 109.5 . .
C29 C31 H18 109.5 . .
C29 C31 H19 109.5 . .
H18 C31 H19 109.5 . .
C29 C31 H20 109.5 . .
H18 C31 H20 109.5 . .
H19 C31 H20 109.5 . .
C29 C32 H21 109.5 . .
C29 C32 H22 109.5 . .
H21 C32 H22 109.5 . .
C29 C32 H23 109.5 . .
H21 C32 H23 109.5 . .
H22 C32 H23 109.5 . .
C38 C33 C34 119.9(3) . .
C38 C33 C8 119.9(3) . .
C34 C33 C8 120.3(3) . .
C35 C34 C33 119.2(3) . .
C35 C34 C39 120.3(3) . .
C33 C34 C39 120.5(3) . .
C36 C35 C34 122.8(3) . .
C36 C35 H24 118.6 . .
C34 C35 H24 118.6 . .
C37 C36 C35 116.9(3) . .
C37 C36 C41 123.0(3) . .
C35 C36 C41 120.1(3) . .
C36 C37 C38 122.6(3) . .
C36 C37 H25 118.7 . .
C38 C37 H25 118.7 . .
C33 C38 C37 118.7(3) . .
C33 C38 C40 121.6(3) . .
C37 C38 C40 119.7(3) . .
C34 C39 H26 109.5 . .
C34 C39 H27 109.5 . .
H26 C39 H27 109.5 . .
C34 C39 H28 109.5 . .
H26 C39 H28 109.5 . .
H27 C39 H28 109.5 . .
C38 C40 H29 109.5 . .
C38 C40 H30 109.5 . .
H29 C40 H30 109.5 . .
C38 C40 H31 109.5 . .
H29 C40 H31 109.5 . .
H30 C40 H31 109.5 . .
C44 C41 C42 108.6(4) . .
C44 C41 C36 113.4(3) . .
C42 C41 C36 109.5(3) . .
C44 C41 C43 109.8(4) . .
C42 C41 C43 107.2(3) . .
C36 C41 C43 108.2(3) . .
C41 C42 H32 109.5 . .
C41 C42 H33 109.5 . .
H32 C42 H33 109.5 . .
C41 C42 H34 109.5 . .
H32 C42 H34 109.5 . .
H33 C42 H34 109.5 . .
C41 C43 H35 109.5 . .
C41 C43 H36 109.5 . .
H35 C43 H36 109.5 . .
C41 C43 H37 109.5 . .
H35 C43 H37 109.5 . .
H36 C43 H37 109.5 . .
C41 C44 H38 109.5 . .
C41 C44 H39 109.5 . .
H38 C44 H39 109.5 . .
C41 C44 H40 109.5 . .
H38 C44 H40 109.5 . .
H39 C44 H40 109.5 . .
C46 C45 C50 119.7(3) . .
C46 C45 C13 122.3(3) . .
C50 C45 C13 117.7(3) . .
C45 C46 C47 119.0(3) . .
C45 C46 C51 121.3(3) . .
C47 C46 C51 119.7(3) . .
C48 C47 C46 122.0(3) . .
C48 C47 H41 119.0 . .
C46 C47 H41 119.0 . .
C47 C48 C49 117.6(3) . .
C47 C48 C53 121.7(3) . .
C49 C48 C53 120.6(3) . .
C48 C49 C50 122.5(3) . .
C48 C49 H42 118.8 . .
C50 C49 H42 118.8 . .
C49 C50 C45 118.9(3) . .
C49 C50 C52 120.7(3) . .
C45 C50 C52 120.3(3) . .
C46 C51 H43 109.5 . .
C46 C51 H44 109.5 . .
H43 C51 H44 109.5 . .
C46 C51 H45 109.5 . .
H43 C51 H45 109.5 . .
H44 C51 H45 109.5 . .
C50 C52 H46 109.5 . .
C50 C52 H47 109.5 . .
H46 C52 H47 109.5 . .
C50 C52 H48 109.5 . .
H46 C52 H48 109.5 . .
H47 C52 H48 109.5 . .
C56 C53 C54 112.9(6) . .
C56 C53 C48 109.3(4) . .
C54 C53 C48 109.2(4) . .
C56 C53 C55 109.1(6) . .
C54 C53 C55 104.3(4) . .
C48 C53 C55 112.0(4) . .
C53 C54 H49 109.5 . .
C53 C54 H50 109.5 . .
H49 C54 H50 109.5 . .
C53 C54 H51 109.5 . .
H49 C54 H51 109.5 . .
H50 C54 H51 109.5 . .
C53 C55 H52 109.5 . .
C53 C55 H53 109.5 . .
H52 C55 H53 109.5 . .
C53 C55 H54 109.5 . .
H52 C55 H54 109.5 . .
H53 C55 H54 109.5 . .
C53 C56 H55 109.5 . .
C53 C56 H56 109.5 . .
H55 C56 H56 109.5 . .
C53 C56 H57 109.5 . .
H55 C56 H57 109.5 . .
H56 C56 H57 109.5 . .
C58 C57 C62 118.9(3) . .
C58 C57 C18 119.2(3) . .
C62 C57 C18 121.5(3) . .
C59 C58 C57 119.6(3) . .
C59 C58 C63 120.2(3) . .
C57 C58 C63 120.2(3) . .
C58 C59 C60 122.8(3) . .
C58 C59 H58 118.6 . .
C60 C59 H58 118.6 . .
C61 C60 C59 117.0(3) . .
C61 C60 C65 121.3(3) . .
C59 C60 C65 121.6(3) . .
C60 C61 C62 122.4(3) . .
C60 C61 H59 118.8 . .
C62 C61 H59 118.8 . .
C61 C62 C57 119.2(3) . .
C61 C62 C64 119.3(3) . .
C57 C62 C64 121.5(3) . .
C58 C63 H60 109.5 . .
C58 C63 H61 109.5 . .
H60 C63 H61 109.5 . .
C58 C63 H62 109.5 . .
H60 C63 H62 109.5 . .
H61 C63 H62 109.5 . .
C62 C64 H63 109.5 . .
C62 C64 H64 109.5 . .
H63 C64 H64 109.5 . .
C62 C64 H65 109.5 . .
H63 C64 H65 109.5 . .
H64 C64 H65 109.5 . .
C68 C65 C67 110.7(4) . .
C68 C65 C66 107.3(4) . .
C67 C65 C66 107.9(3) . .
C68 C65 C60 112.5(3) . .
C67 C65 C60 107.2(3) . .
C66 C65 C60 111.2(3) . .
C65 C66 H66 109.5 . .
C65 C66 H67 109.5 . .
H66 C66 H67 109.5 . .
C65 C66 H68 109.5 . .
H66 C66 H68 109.5 . .
H67 C66 H68 109.5 . .
C65 C67 H69 109.5 . .
C65 C67 H70 109.5 . .
H69 C67 H70 109.5 . .
C65 C67 H71 109.5 . .
H69 C67 H71 109.5 . .
H70 C67 H71 109.5 . .
C65 C68 H72 109.5 . .
C65 C68 H73 109.5 . .
H72 C68 H73 109.5 . .
C65 C68 H74 109.5 . .
H72 C68 H74 109.5 . .
H73 C68 H74 109.5 . .
C2 N1 C19 108.3(2) . .
C2 N1 Ni1 126.41(18) . .
C19 N1 Ni1 125.29(18) . .
C4 N2 C7 105.8(2) . .
C4 N2 Ni1 126.87(18) . .
C7 N2 Ni1 127.3(2) . .
C9 N3 C12 106.1(2) . .
C9 N3 Ni1 126.57(18) . .
C12 N3 Ni1 127.14(19) . .
C17 N4 C14 106.0(2) . .
C17 N4 Ni1 126.87(19) . .
C14 N4 Ni1 127.17(19) . .
C1 N5 C1 110.7(3) . 3_656
C20 N6 C20 110.5(3) . 3_656
N2 Ni1 N4 179.29(11) . .
N2 Ni1 N1 89.79(10) . .
N4 Ni1 N1 89.78(10) . .
N2 Ni1 N3 89.92(10) . .
N4 Ni1 N3 90.52(10) . .
N1 Ni1 N3 178.62(10) . .
C72 C69 C72 145.0(13) . 2_556
C72 C69 C70 131.7(8) . 2_556
C72 C69 C70 83.3(6) 2_556 2_556
C72 C69 C70 83.3(6) . .
C72 C69 C70 131.7(8) 2_556 .
C70 C69 C70 48.5(6) 2_556 .
C71 C70 C70 74.9(6) . 2_556
C71 C70 C71 34.7(8) . 2_556
C70 C70 C71 46.7(5) 2_556 2_556
C71 C70 C69 138.9(8) . .
C70 C70 C69 65.7(3) 2_556 .
C71 C70 C69 111.6(6) 2_556 .
C71 C70 Cl1 88.9(7) . .
C70 C70 Cl1 163.8(3) 2_556 .
C71 C70 Cl1 118.5(6) 2_556 .
C69 C70 Cl1 129.8(5) . .
C71 C71 C70 96.8(10) 2_556 .
C71 C71 C74 149(2) 2_556 .
C70 C71 C74 61.0(8) . .
C71 C71 C70 48.5(6) 2_556 2_556
C70 C71 C70 58.4(8) . 2_556
C74 C71 C70 119.0(9) . 2_556
C69 C72 C73 116.6(9) . .
C72 C73 C74 118.1(9) . .
C71 C74 C73 122.8(10) . .
C76 C75 C80 120.0 . .
C76 C75 H75 120.0 . .
C80 C75 H75 120.0 . .
C75 C76 C77 120.0 . .
C75 C76 Cl2 117.5(6) . .
C77 C76 Cl2 122.4(6) . .
C78 C77 C76 120.0 . .
C78 C77 H76 120.0 . .
C76 C77 H76 120.0 . .
C77 C78 C79 120.0 . .
C77 C78 H77 120.0 . .
C79 C78 H77 120.0 . .
C80 C79 C78 120.0 . .
C80 C79 H78 120.0 . .
C78 C79 H78 120.0 . .
C79 C80 C75 120.0 . .
C79 C80 H79 120.0 . .
C75 C80 H79 120.0 . .
C89 C84 C88 120.0 . .
C89 C84 Cl3 118.3(9) . .
C88 C84 Cl3 121.6(9) . .
C84 C89 C85 120.0 . .
C84 C89 H80 120.0 . .
C85 C89 H80 120.0 . .
C89 C85 C86 120.0 . .
C89 C85 H81 120.0 . .
C86 C85 H81 120.0 . .
C87 C86 C85 120.0 . .
C87 C86 H82 120.0 . .
C85 C86 H82 120.0 . .
C86 C87 C88 120.0 . .
C86 C87 H83 120.0 . .
C88 C87 H83 120.0 . .
C87 C88 C84 120.0 . .
C87 C88 H84 120.0 . .
C84 C88 H84 120.0 . .

loop_
_geom_bond_atom_site_label_1
_geom_bond_atom_site_label_2
_geom_bond_distance
_geom_bond_site_symmetry_2
C1 N5 1.344(3) .
C1 C20 1.413(4) .
C1 C2 1.471(4) .
C2 C3 1.386(4) .
C2 N1 1.391(3) .
C3 C4 1.410(4) .
C3 C21 1.505(4) .
C4 N2 1.386(4) .
C4 C5 1.445(4) .
C5 C6 1.351(4) .
C5 H1 0.9500 .
C6 C7 1.448(4) .
C6 H2 0.9500 .
C7 N2 1.394(3) .
C7 C8 1.395(4) .
C8 C9 1.388(4) .
C8 C33 1.510(4) .
C9 N3 1.386(3) .
C9 C10 1.447(4) .
C10 C11 1.361(4) .
C10 H3 0.9500 .
C11 C12 1.442(4) .
C11 H4 0.9500 .
C12 N3 1.391(4) .
C12 C13 1.401(4) .
C13 C14 1.385(4) .
C13 C45 1.503(4) .
C14 N4 1.397(3) .
C14 C15 1.439(4) .
C15 C16 1.358(4) .
C15 H5 0.9500 .
C16 C17 1.444(4) .
C16 H6 0.9500 .
C17 N4 1.373(4) .
C17 C18 1.397(4) .
C18 C19 1.392(4) .
C18 C57 1.509(4) .
C19 N1 1.393(3) .
C19 C20 1.459(4) .
C20 N6 1.345(3) .
C21 C26 1.394(4) .
C21 C22 1.408(4) .
C22 C23 1.399(4) .
C22 C28 1.504(4) .
C23 C24 1.394(5) .
C23 H7 0.9500 .
C24 C25 1.401(5) .
C24 C29 1.545(5) .
C25 C26 1.409(5) .
C25 H8 0.9500 .
C26 C27 1.512(5) .
C27 H9 0.9800 .
C27 H10 0.9800 .
C27 H11 0.9800 .
C28 H12 0.9800 .
C28 H13 0.9800 .
C28 H14 0.9800 .
C29 C32 1.505(7) .
C29 C30 1.508(7) .
C29 C31 1.527(9) .
C30 H15 0.9800 .
C30 H16 0.9800 .
C30 H17 0.9800 .
C31 H18 0.9800 .
C31 H19 0.9800 .
C31 H20 0.9800 .
C32 H21 0.9800 .
C32 H22 0.9800 .
C32 H23 0.9800 .
C33 C38 1.401(5) .
C33 C34 1.410(4) .
C34 C35 1.397(4) .
C34 C39 1.515(4) .
C35 C36 1.396(5) .
C35 H24 0.9500 .
C36 C37 1.394(5) .
C36 C41 1.544(4) .
C37 C38 1.416(4) .
C37 H25 0.9500 .
C38 C40 1.509(5) .
C39 H26 0.9800 .
C39 H27 0.9800 .
C39 H28 0.9800 .
C40 H29 0.9800 .
C40 H30 0.9800 .
C40 H31 0.9800 .
C41 C44 1.487(6) .
C41 C42 1.530(6) .
C41 C43 1.556(6) .
C42 H32 0.9800 .
C42 H33 0.9800 .
C42 H34 0.9800 .
C43 H35 0.9800 .
C43 H36 0.9800 .
C43 H37 0.9800 .
C44 H38 0.9800 .
C44 H39 0.9800 .
C44 H40 0.9800 .
C45 C46 1.398(4) .
C45 C50 1.405(4) .
C46 C47 1.418(4) .
C46 C51 1.515(5) .
C47 C48 1.375(5) .
C47 H41 0.9500 .
C48 C49 1.394(5) .
C48 C53 1.553(5) .
C49 C50 1.396(5) .
C49 H42 0.9500 .
C50 C52 1.510(5) .
C51 H43 0.9800 .
C51 H44 0.9800 .
C51 H45 0.9800 .
C52 H46 0.9800 .
C52 H47 0.9800 .
C52 H48 0.9800 .
C53 C56 1.488(8) .
C53 C54 1.543(7) .
C53 C55 1.574(8) .
C54 H49 0.9800 .
C54 H50 0.9800 .
C54 H51 0.9800 .
C55 H52 0.9800 .
C55 H53 0.9800 .
C55 H54 0.9800 .
C56 H55 0.9800 .
C56 H56 0.9800 .
C56 H57 0.9800 .
C57 C58 1.402(4) .
C57 C62 1.408(4) .
C58 C59 1.385(4) .
C58 C63 1.520(5) .
C59 C60 1.394(5) .
C59 H58 0.9500 .
C60 C61 1.380(5) .
C60 C65 1.551(5) .
C61 C62 1.405(4) .
C61 H59 0.9500 .
C62 C64 1.503(5) .
C63 H60 0.9800 .
C63 H61 0.9800 .
C63 H62 0.9800 .
C64 H63 0.9800 .
C64 H64 0.9800 .
C64 H65 0.9800 .
C65 C68 1.521(6) .
C65 C67 1.537(5) .
C65 C66 1.542(6) .
C66 H66 0.9800 .
C66 H67 0.9800 .
C66 H68 0.9800 .
C67 H69 0.9800 .
C67 H70 0.9800 .
C67 H71 0.9800 .
C68 H72 0.9800 .
C68 H73 0.9800 .
C68 H74 0.9800 .
N1 Ni1 1.908(2) .
N2 Ni1 1.898(3) .
N3 Ni1 1.910(2) .
N4 Ni1 1.902(2) .
N5 C1 1.345(3) 3_656
N6 C20 1.345(3) 3_656
Cl1 C70 1.739(8) .
C69 C72 1.173(12) .
C69 C72 1.173(12) 2_556
C69 C70 1.477(10) 2_556
C69 C70 1.477(10) .
C70 C71 1.038(11) .
C70 C70 1.214(14) 2_556
C70 C71 1.376(10) 2_556
C71 C71 0.789(16) 2_556
C71 C74 1.343(15) .
C71 C70 1.376(10) 2_556
C72 C73 1.381(14) .
C73 C74 1.417(15) .
C75 C76 1.3900 .
C75 C80 1.3900 .
C75 H75 0.9500 .
C76 C77 1.3900 .
C76 Cl2 1.717(9) .
C77 C78 1.3900 .
C77 H76 0.9500 .
C78 C79 1.3900 .
C78 H77 0.9500 .
C79 C80 1.3900 .
C79 H78 0.9500 .
C80 H79 0.9500 .
Cl3 C84 1.781(12) .
C84 C89 1.3900 .
C84 C88 1.3900 .
C89 C85 1.3900 .
C89 H80 0.9500 .
C85 C86 1.3900 .
C85 H81 0.9500 .
C86 C87 1.3900 .
C86 H82 0.9500 .
C87 C88 1.3900 .
C87 H83 0.9500 .
C88 H84 0.9500 .
